data_4129197
loop_
_publ_author_name
'Yang, Qi-Liang'
'Xing, Yi-Kang'
'Wang, Xiang-Yang'
'Ma, Hong-Xing'
'Weng, Xin-Jun'
'Yang, Xiang'
'Guo, Hai-Ming'
'Mei, Tian-Sheng'

_publ_section_title
;
 Electrochemistry-Enabled Ir-Catalyzed Vinylic C-H Functionalization.
;
_journal_name_full 'Journal of the American Chemical Society'
_journal_paper_doi 10.1021/jacs.9b11915
_journal_year 2019
_chemical_formula_moiety 'C21 H18 O4'
_chemical_formula_sum 'C21 H18 O4'
_chemical_formula_weight 334.35
_space_group_crystal_system monoclinic
_space_group_IT_number 14
_space_group_name_Hall '-P 2ybc'
_space_group_name_H-M_alt 'P 1 21/c 1'
_atom_sites_solution_hydrogens geom
_atom_sites_solution_primary dual
_audit_creation_date 2018-11-20
_audit_creation_method
;
Olex2 1.2
(compiled 2018.05.29 svn.r3508 for OlexSys, GUI svn.r5506)
;
_cell_angle_alpha 90
_cell_angle_beta 96.9560(10)
_cell_angle_gamma 90
_cell_formula_units_Z 4
_cell_length_a 8.3749(2)
_cell_length_b 10.8449(2)
_cell_length_c 19.0538(4)
_cell_measurement_reflns_used 6174
_cell_measurement_temperature 170(2)
_cell_measurement_theta_max 54.84
_cell_measurement_theta_min 4.068
_cell_volume 1717.82(6)
_computing_cell_refinement 'SAINT v8.37A (Bruker, 2015)'
_computing_data_reduction 'SAINT v8.37A (Bruker, 2015)'
_computing_molecular_graphics 'Olex2 (Dolomanov et al., 2009)'
_computing_publication_material 'Olex2 (Dolomanov et al., 2009)'
_computing_structure_refinement 'ShelXL (Sheldrick, 2015)'
_computing_structure_solution 'ShelXT (Sheldrick, 2015)'
_diffrn_ambient_temperature 169.99
_diffrn_measured_fraction_theta_full 0.974
_diffrn_measured_fraction_theta_max 0.971
_diffrn_measurement_device_type 'Bruker APEX-II CCD'
_diffrn_measurement_method '\f and \w scans'
_diffrn_radiation_type GaK\a
_diffrn_radiation_wavelength 1.34139
_diffrn_reflns_av_R_equivalents 0.0331
_diffrn_reflns_av_unetI/netI 0.0352
_diffrn_reflns_Laue_measured_fraction_full 0.974
_diffrn_reflns_Laue_measured_fraction_max 0.971
_diffrn_reflns_limit_h_max 9
_diffrn_reflns_limit_h_min -10
_diffrn_reflns_limit_k_max 13
_diffrn_reflns_limit_k_min -10
_diffrn_reflns_limit_l_max 23
_diffrn_reflns_limit_l_min -21
_diffrn_reflns_number 9142
_diffrn_reflns_point_group_measured_fraction_full 0.974
_diffrn_reflns_point_group_measured_fraction_max 0.971
_diffrn_reflns_theta_full 53.594
_diffrn_reflns_theta_max 54.906
_diffrn_reflns_theta_min 4.067
_diffrn_standards_number 0
_exptl_absorpt_coefficient_mu 0.466
_exptl_absorpt_correction_T_max 0.7508
_exptl_absorpt_correction_T_min 0.5988
_exptl_absorpt_correction_type multi-scan
_exptl_absorpt_process_details
'SADABS-2016/2 (Bruker,2016/2) was used for absorption correction. wR2(int) was 0.1147 before and 0.0475 after correction. The Ratio of minimum to maximum transmission is 0.7975. The \l/2 correction factor is Not present.'
_exptl_crystal_colour colourless
_exptl_crystal_density_diffrn 1.293
_exptl_crystal_description block
_exptl_crystal_F_000 704
_exptl_crystal_size_max 0.15
_exptl_crystal_size_mid 0.08
_exptl_crystal_size_min 0.02
_refine_diff_density_max 0.791
_refine_diff_density_min -0.481
_refine_diff_density_rms 0.044
_refine_ls_extinction_method none
_refine_ls_goodness_of_fit_ref 1.043
_refine_ls_hydrogen_treatment constr
_refine_ls_matrix_type full
_refine_ls_number_parameters 227
_refine_ls_number_reflns 3179
_refine_ls_number_restraints 0
_refine_ls_restrained_S_all 1.043
_refine_ls_R_factor_all 0.0628
_refine_ls_R_factor_gt 0.0541
_refine_ls_shift/su_max 0.000
_refine_ls_shift/su_mean 0.000
_refine_ls_structure_factor_coef Fsqd
_refine_ls_weighting_details 'w=1/[\s^2^(Fo^2^)+(0.0572P)^2^+1.2889P] where P=(Fo^2^+2Fc^2^)/3'
_refine_ls_weighting_scheme calc
_refine_ls_wR_factor_gt 0.1329
_refine_ls_wR_factor_ref 0.1408
_reflns_Friedel_coverage 0.000
_reflns_number_gt 2735
_reflns_number_total 3179
_reflns_threshold_expression 'I > 2\s(I)'
_cod_data_source_file ja9b11915_si_003.cif
_cod_data_source_block mjl18568_0m
_cod_database_code 4129197
_shelx_shelxl_version_number 2016/6
_shelx_space_group_comment
;
The symmetry employed for this shelxl refinement is uniquely defined
by the following loop, which should always be used as a source of
symmetry information in preference to the above space-group names.
They are only intended as comments.
;
_shelx_estimated_absorpt_t_max 0.991
_shelx_estimated_absorpt_t_min 0.933
_olex2_refinement_description
;
1. Fixed Uiso
 At 1.2 times of:
  All C(H) groups, All C(H,H) groups
 At 1.5 times of:
  All C(H,H,H) groups
2.a Secondary CH2 refined with riding coordinates:
 C18(H18A,H18B), C20(H20A,H20B)
2.b Aromatic/amide H refined with riding coordinates:
 C3(H3), C7(H7), C8(H8), C9(H9), C10(H10), C11(H11), C13(H13), C14(H14),
 C15(H15), C16(H16), C17(H17)
2.c Idealised Me refined as rotating group:
 C21(H21A,H21B,H21C)
;
_olex2_submission_special_instructions 'No special instructions were received'

loop_
_space_group_symop_operation_xyz
'x, y, z'
'-x, y+1/2, -z+1/2'
'-x, -y, -z'
'x, -y-1/2, z-1/2'

loop_
_atom_site_label
_atom_site_type_symbol
_atom_site_fract_x
_atom_site_fract_y
_atom_site_fract_z
_atom_site_U_iso_or_equiv
_atom_site_adp_type
_atom_site_occupancy
_atom_site_site_symmetry_order
_atom_site_calc_flag
_atom_site_refinement_flags_posn
O1 O 0.35754(16) 0.47076(11) 0.38537(7) 0.0315(3) Uani 1 1 d .
O2 O 0.48383(19) 0.30166(12) 0.42691(8) 0.0442(4) Uani 1 1 d .
O3 O 0.80273(19) 0.32038(15) 0.35206(8) 0.0470(4) Uani 1 1 d .
O4 O 1.0028(2) 0.30097(17) 0.44176(9) 0.0585(5) Uani 1 1 d .
C1 C 0.4952(2) 0.41057(17) 0.41560(10) 0.0325(4) Uani 1 1 d .
C2 C 0.6363(2) 0.48628(17) 0.43124(9) 0.0311(4) Uani 1 1 d .
C3 C 0.6274(2) 0.60785(17) 0.41759(9) 0.0303(4) Uani 1 1 d .
H3 H 0.720466 0.657036 0.429849 0.036 Uiso 1 1 calc R
C4 C 0.4829(2) 0.66669(16) 0.38521(9) 0.0276(4) Uani 1 1 d .
C5 C 0.3502(2) 0.59522(15) 0.37087(9) 0.0268(4) Uani 1 1 d .
C6 C 0.1847(2) 0.63020(17) 0.34185(10) 0.0290(4) Uani 1 1 d .
C7 C 0.0893(2) 0.54599(19) 0.30048(11) 0.0366(5) Uani 1 1 d .
H7 H 0.132481 0.468126 0.289849 0.044 Uiso 1 1 calc R
C8 C -0.0677(3) 0.5750(2) 0.27476(12) 0.0441(5) Uani 1 1 d .
H8 H -0.131854 0.517091 0.246470 0.053 Uiso 1 1 calc R
C9 C -0.1315(3) 0.6877(2) 0.29012(12) 0.0442(5) Uani 1 1 d .
H9 H -0.239028 0.707851 0.271963 0.053 Uiso 1 1 calc R
C10 C -0.0387(3) 0.7713(2) 0.33200(12) 0.0422(5) Uani 1 1 d .
H10 H -0.083158 0.848451 0.343079 0.051 Uiso 1 1 calc R
C11 C 0.1185(2) 0.74319(17) 0.35782(11) 0.0342(5) Uani 1 1 d .
H11 H 0.181556 0.801070 0.386538 0.041 Uiso 1 1 calc R
C12 C 0.4922(2) 0.80035(16) 0.36776(10) 0.0277(4) Uani 1 1 d .
C13 C 0.4496(2) 0.84378(17) 0.29939(10) 0.0306(4) Uani 1 1 d .
H13 H 0.405923 0.788812 0.263251 0.037 Uiso 1 1 calc R
C14 C 0.4708(3) 0.96714(18) 0.28387(11) 0.0362(5) Uani 1 1 d .
H14 H 0.442273 0.996143 0.236982 0.043 Uiso 1 1 calc R
C15 C 0.5331(3) 1.04818(19) 0.33602(12) 0.0432(5) Uani 1 1 d .
H15 H 0.547709 1.132596 0.325103 0.052 Uiso 1 1 calc R
C16 C 0.5740(3) 1.0057(2) 0.40423(12) 0.0456(6) Uani 1 1 d .
H16 H 0.615645 1.061360 0.440370 0.055 Uiso 1 1 calc R
C17 C 0.5548(3) 0.88250(18) 0.42018(11) 0.0379(5) Uani 1 1 d .
H17 H 0.584308 0.853879 0.467076 0.046 Uiso 1 1 calc R
C18 C 0.7872(3) 0.4228(2) 0.46291(11) 0.0400(5) Uani 1 1 d .
H18A H 0.762641 0.371859 0.503346 0.048 Uiso 1 1 calc R
H18B H 0.866925 0.485929 0.481319 0.048 Uiso 1 1 calc R
C19 C 0.8603(2) 0.34201(18) 0.41108(11) 0.0348(5) Uani 1 1 d .
C20 C 1.0922(3) 0.2197(3) 0.40027(16) 0.0624(7) Uani 1 1 d .
H20A H 1.050048 0.227296 0.349628 0.075 Uiso 1 1 calc R
H20B H 1.206812 0.244434 0.405926 0.075 Uiso 1 1 calc R
C21 C 1.0790(4) 0.0928(2) 0.42246(18) 0.0773(9) Uani 1 1 d .
H21A H 1.156277 0.041927 0.400657 0.116 Uiso 1 1 calc GR
H21B H 0.969721 0.062771 0.407709 0.116 Uiso 1 1 calc GR
H21C H 1.102136 0.087708 0.474046 0.116 Uiso 1 1 calc GR

loop_
_atom_site_aniso_label
_atom_site_aniso_U_11
_atom_site_aniso_U_22
_atom_site_aniso_U_33
_atom_site_aniso_U_23
_atom_site_aniso_U_13
_atom_site_aniso_U_12
O1 0.0351(7) 0.0188(6) 0.0405(7) 0.0021(5) 0.0034(6) 0.0016(5)
O2 0.0530(9) 0.0215(7) 0.0588(10) 0.0076(6) 0.0092(7) 0.0066(6)
O3 0.0472(9) 0.0521(10) 0.0409(9) -0.0104(7) 0.0018(7) 0.0060(7)
O4 0.0583(11) 0.0698(12) 0.0473(9) 0.0055(8) 0.0054(8) 0.0352(9)
C1 0.0411(11) 0.0234(9) 0.0333(10) 0.0017(7) 0.0059(8) 0.0083(8)
C2 0.0364(10) 0.0283(10) 0.0278(9) -0.0025(7) 0.0007(8) 0.0067(8)
C3 0.0327(10) 0.0288(10) 0.0287(9) -0.0027(7) 0.0009(7) 0.0011(8)
C4 0.0338(10) 0.0212(9) 0.0278(9) -0.0019(7) 0.0039(7) 0.0018(7)
C5 0.0337(10) 0.0169(8) 0.0299(9) 0.0000(7) 0.0045(7) 0.0016(7)
C6 0.0303(10) 0.0252(9) 0.0320(9) 0.0039(7) 0.0057(7) 0.0002(7)
C7 0.0356(11) 0.0312(10) 0.0426(11) 0.0000(8) 0.0028(9) -0.0021(8)
C8 0.0354(11) 0.0491(13) 0.0466(12) 0.0023(10) 0.0002(9) -0.0079(10)
C9 0.0281(10) 0.0547(14) 0.0502(13) 0.0137(11) 0.0058(9) 0.0014(10)
C10 0.0364(11) 0.0381(11) 0.0541(13) 0.0105(10) 0.0138(10) 0.0089(9)
C11 0.0344(10) 0.0259(10) 0.0429(11) 0.0023(8) 0.0077(8) 0.0022(8)
C12 0.0284(9) 0.0216(9) 0.0335(9) -0.0002(7) 0.0048(7) -0.0001(7)
C13 0.0337(10) 0.0266(9) 0.0316(10) -0.0011(7) 0.0040(8) 0.0019(8)
C14 0.0412(11) 0.0322(11) 0.0364(10) 0.0083(8) 0.0093(9) 0.0044(9)
C15 0.0529(13) 0.0239(10) 0.0542(13) 0.0052(9) 0.0118(10) -0.0048(9)
C16 0.0609(15) 0.0278(11) 0.0466(12) -0.0045(9) 0.0002(11) -0.0091(10)
C17 0.0521(13) 0.0258(10) 0.0347(10) -0.0012(8) 0.0000(9) -0.0053(9)
C18 0.0442(12) 0.0374(11) 0.0361(11) -0.0036(9) -0.0050(9) 0.0130(9)
C19 0.0380(11) 0.0290(10) 0.0374(11) 0.0060(8) 0.0043(9) 0.0056(8)
C20 0.0611(16) 0.0562(16) 0.0741(18) 0.0075(13) 0.0260(14) 0.0242(13)
C21 0.107(3) 0.0399(15) 0.090(2) -0.0057(14) 0.0303(19) 0.0008(15)

loop_
_atom_type_symbol
_atom_type_description
_atom_type_scat_dispersion_real
_atom_type_scat_dispersion_imag
_atom_type_scat_source
C C 0.0148 0.0070 'International Tables Vol C Tables 4.2.6.8 and 6.1.1.4'
H H 0.0000 0.0000 'International Tables Vol C Tables 4.2.6.8 and 6.1.1.4'
O O 0.0412 0.0250 'International Tables Vol C Tables 4.2.6.8 and 6.1.1.4'

loop_
_geom_angle_atom_site_label_1
_geom_angle_atom_site_label_2
_geom_angle_atom_site_label_3
_geom_angle
C5 O1 C1 123.95(15)
C19 O4 C20 117.1(2)
O1 C1 C2 115.93(16)
O2 C1 O1 117.08(18)
O2 C1 C2 126.98(19)
C1 C2 C18 116.88(17)
C3 C2 C1 119.62(18)
C3 C2 C18 123.50(19)
C2 C3 H3 118.6
C2 C3 C4 122.81(18)
C4 C3 H3 118.6
C3 C4 C12 117.56(16)
C5 C4 C3 117.33(17)
C5 C4 C12 125.08(17)
O1 C5 C6 110.07(15)
C4 C5 O1 120.31(16)
C4 C5 C6 129.60(16)
C7 C6 C5 119.40(17)
C7 C6 C11 118.93(18)
C11 C6 C5 121.59(17)
C6 C7 H7 119.8
C8 C7 C6 120.5(2)
C8 C7 H7 119.8
C7 C8 H8 119.9
C9 C8 C7 120.1(2)
C9 C8 H8 119.9
C8 C9 H9 120.1
C8 C9 C10 119.9(2)
C10 C9 H9 120.1
C9 C10 H10 119.8
C11 C10 C9 120.4(2)
C11 C10 H10 119.8
C6 C11 H11 119.9
C10 C11 C6 120.2(2)
C10 C11 H11 119.9
C13 C12 C4 121.58(16)
C13 C12 C17 119.12(17)
C17 C12 C4 119.16(17)
C12 C13 H13 119.9
C14 C13 C12 120.13(18)
C14 C13 H13 119.9
C13 C14 H14 119.7
C15 C14 C13 120.52(19)
C15 C14 H14 119.7
C14 C15 H15 120.2
C14 C15 C16 119.56(19)
C16 C15 H15 120.2
C15 C16 H16 119.8
C15 C16 C17 120.4(2)
C17 C16 H16 119.8
C12 C17 H17 119.9
C16 C17 C12 120.26(19)
C16 C17 H17 119.9
C2 C18 H18A 109.0
C2 C18 H18B 109.0
C2 C18 C19 113.14(16)
H18A C18 H18B 107.8
C19 C18 H18A 109.0
C19 C18 H18B 109.0
O3 C19 O4 125.67(19)
O3 C19 C18 125.71(18)
O4 C19 C18 108.59(17)
O4 C20 H20A 109.5
O4 C20 H20B 109.5
H20A C20 H20B 108.1
C21 C20 O4 110.8(2)
C21 C20 H20A 109.5
C21 C20 H20B 109.5
C20 C21 H21A 109.5
C20 C21 H21B 109.5
C20 C21 H21C 109.5
H21A C21 H21B 109.5
H21A C21 H21C 109.5
H21B C21 H21C 109.5

loop_
_geom_bond_atom_site_label_1
_geom_bond_atom_site_label_2
_geom_bond_distance
O1 C1 1.388(2)
O1 C5 1.378(2)
O2 C1 1.206(2)
O3 C19 1.192(2)
O4 C19 1.340(3)
O4 C20 1.451(3)
C1 C2 1.440(3)
C2 C3 1.344(3)
C2 C18 1.500(3)
C3 H3 0.9500
C3 C4 1.439(3)
C4 C5 1.355(3)
C4 C12 1.491(2)
C5 C6 1.479(3)
C6 C7 1.393(3)
C6 C11 1.394(3)
C7 H7 0.9500
C7 C8 1.383(3)
C8 H8 0.9500
C8 C9 1.380(3)
C9 H9 0.9500
C9 C10 1.383(3)
C10 H10 0.9500
C10 C11 1.382(3)
C11 H11 0.9500
C12 C13 1.391(3)
C12 C17 1.392(3)
C13 H13 0.9500
C13 C14 1.386(3)
C14 H14 0.9500
C14 C15 1.381(3)
C15 H15 0.9500
C15 C16 1.382(3)
C16 H16 0.9500
C16 C17 1.384(3)
C17 H17 0.9500
C18 H18A 0.9900
C18 H18B 0.9900
C18 C19 1.505(3)
C20 H20A 0.9900
C20 H20B 0.9900
C20 C21 1.448(4)
C21 H21A 0.9800
C21 H21B 0.9800
C21 H21C 0.9800
